data_7238687
loop_
_publ_author_name
'Lin, Rui-Lian'
'Dong, Yong-Ping'
'Hu, Ying-Feng'
'Liu, Jing-Xin'
'Bai, Lin-Shang'
'Gao, Jia-You'
'Zhu, Hai-Liang'
'Zhao, Jing'

_publ_section_title
;
 Inclusion of methylviologen in symmetrical
 \a,\a&#x2032;,\d,\d&#x2032;-tetramethyl-cucurbit[6]uril
;
_journal_issue 20
_journal_name_full 'RSC Advances'
_journal_page_first 7754
_journal_paper_doi 10.1039/c2ra20918g
_journal_volume 2
_journal_year 2012
_chemical_formula_sum 'C52 H90 Cl2 N26 O28'
_chemical_formula_weight 1598.40
_space_group_IT_number 2
_space_group_name_Hall '-P 1'
_space_group_name_H-M_alt 'P -1'
_symmetry_cell_setting triclinic
_symmetry_space_group_name_H-M 'P -1'
_atom_sites_solution_hydrogens geom
_atom_sites_solution_primary direct
_atom_sites_solution_secondary difmap
_audit_creation_method SHELXL-97
_cell_angle_alpha 104.128(3)
_cell_angle_beta 93.847(3)
_cell_angle_gamma 91.500(3)
_cell_formula_units_Z 2
_cell_length_a 11.9780(10)
_cell_length_b 12.7819(11)
_cell_length_c 24.262(2)
_cell_measurement_reflns_used 8202
_cell_measurement_temperature 223(2)
_cell_measurement_theta_max 27.12
_cell_measurement_theta_min 2.32
_cell_volume 3590.6(5)
_computing_cell_refinement 'Bruker SMART'
_computing_data_collection 'Bruker SMART'
_computing_data_reduction 'Bruker SAINT'
_computing_molecular_graphics 'Bruker SHELXTL'
_computing_publication_material 'Bruker SHELXTL'
_computing_structure_refinement 'SHELXL-97 (Sheldrick, 1997)'
_computing_structure_solution 'SHELXS-97 (Sheldrick, 1990)'
_diffrn_ambient_temperature 223(2)
_diffrn_measured_fraction_theta_full 0.971
_diffrn_measured_fraction_theta_max 0.971
_diffrn_measurement_device_type 'Bruker Smart Apex CCD area detector'
_diffrn_measurement_method 'phi and omega scans'
_diffrn_radiation_monochromator graphite
_diffrn_radiation_source 'fine-focus sealed tube'
_diffrn_radiation_type MoK\a
_diffrn_radiation_wavelength 0.71073
_diffrn_reflns_av_R_equivalents 0.0416
_diffrn_reflns_av_sigmaI/netI 0.0458
_diffrn_reflns_limit_h_max 14
_diffrn_reflns_limit_h_min -14
_diffrn_reflns_limit_k_max 14
_diffrn_reflns_limit_k_min -15
_diffrn_reflns_limit_l_max 28
_diffrn_reflns_limit_l_min -28
_diffrn_reflns_number 37740
_diffrn_reflns_theta_full 25.00
_diffrn_reflns_theta_max 25.00
_diffrn_reflns_theta_min 1.64
_diffrn_standards_decay_% none
_exptl_absorpt_coefficient_mu 0.191
_exptl_absorpt_correction_T_max 0.9610
_exptl_absorpt_correction_T_min 0.9431
_exptl_absorpt_correction_type multi-scan
_exptl_absorpt_process_details 'SADABS; Bruker, 2000'
_exptl_crystal_colour colorless
_exptl_crystal_density_diffrn 1.478
_exptl_crystal_density_meas ?
_exptl_crystal_density_method 'not measured'
_exptl_crystal_description block
_exptl_crystal_F_000 1684
_exptl_crystal_size_max 0.31
_exptl_crystal_size_mid 0.24
_exptl_crystal_size_min 0.21
_refine_diff_density_max 1.837
_refine_diff_density_min -0.969
_refine_diff_density_rms 0.148
_refine_ls_extinction_method none
_refine_ls_goodness_of_fit_ref 1.006
_refine_ls_hydrogen_treatment constr
_refine_ls_matrix_type full
_refine_ls_number_parameters 967
_refine_ls_number_reflns 12278
_refine_ls_number_restraints 1
_refine_ls_restrained_S_all 1.103
_refine_ls_R_factor_all 0.1410
_refine_ls_R_factor_gt 0.1170
_refine_ls_shift/su_max 0.009
_refine_ls_shift/su_mean 0.001
_refine_ls_structure_factor_coef Fsqd
_refine_ls_weighting_details 'calc w=1/[\s^2^(Fo^2^)+(0.3500P)^2^+0.0000P] where P=(Fo^2^+2Fc^2^)/3'
_refine_ls_weighting_scheme calc
_refine_ls_wR_factor_gt 0.3566
_refine_ls_wR_factor_ref 0.3962
_reflns_number_gt 8866
_reflns_number_total 12278
_reflns_threshold_expression >2sigma(I)
_cod_data_source_file c2ra20918g.txt
_cod_data_source_block p
_cod_depositor_comments
;
The following automatic conversions were performed:

data item '_exptl_absorpt_correction_type' value 'multi scan' was
changed to 'multi-scan' in accordance with the
/home/saulius/struct/COD-crude-data/automatic-downloads/DataCite-retrospective/RSC/depositions/lib/dictionaries/cif_core.dic
dictionary named 'cif_core.dic' version 2.4.2 last updated on
2011-04-26.

data item '_symmetry_cell_setting' value 'Triclinic' was changed to
'triclinic' in accordance with the
/home/saulius/struct/COD-crude-data/automatic-downloads/DataCite-retrospective/RSC/depositions/lib/dictionaries/cif_core.dic
dictionary named 'cif_core.dic' version 2.4.2 last updated on
2011-04-26.

data item '_exptl_crystal_density_meas' value 'not measured' was
changed to '?' -- the value is perceived as not measured.

Automatic conversion script
Id: cif_fix_values 6909 2019-04-08 15:41:33Z antanas 
;
_cod_original_cell_volume 3590.5(5)
_cod_original_sg_symbol_H-M P-1
_cod_database_code 7238687

loop_
_symmetry_equiv_pos_as_xyz
'x, y, z'
'-x, -y, -z'

loop_
_atom_site_label
_atom_site_type_symbol
_atom_site_fract_x
_atom_site_fract_y
_atom_site_fract_z
_atom_site_U_iso_or_equiv
_atom_site_adp_type
_atom_site_occupancy
_atom_site_symmetry_multiplicity
_atom_site_calc_flag
_atom_site_refinement_flags
Cl1 Cl 0.91036(16) 0.42731(17) 0.56159(10) 0.0988(6) Uani 1 1 d .
Cl2 Cl 0.1180(2) 0.2768(2) 0.51781(14) 0.1334(10) Uani 1 1 d .
N1 N 0.6266(3) 0.9526(3) 0.55347(17) 0.0502(10) Uani 1 1 d .
N2 N 0.3318(3) 0.8258(3) 0.76950(15) 0.0386(9) Uani 1 1 d .
N3 N 0.5985(2) 0.5409(2) 0.67186(13) 0.0256(7) Uani 1 1 d .
N4 N 0.1298(3) 1.1511(3) 0.82612(13) 0.0289(7) Uani 1 1 d .
N5 N 0.1349(3) 1.0846(3) 0.68327(14) 0.0367(9) Uani 1 1 d .
N6 N 0.0287(3) 1.0179(3) 0.75031(14) 0.0345(8) Uani 1 1 d .
N7 N 0.5438(3) 1.1681(3) 0.84927(14) 0.0320(8) Uani 1 1 d .
N8 N 0.2317(3) 1.2225(3) 0.75930(13) 0.0340(8) Uani 1 1 d .
N9 N 0.4873(3) 0.4850(2) 0.74213(13) 0.0274(7) Uani 1 1 d .
N10 N 0.6103(3) 0.7860(2) 0.87543(13) 0.0281(7) Uani 1 1 d .
N11 N 0.1245(3) 0.9197(2) 0.62713(13) 0.0293(7) Uani 1 1 d .
N12 N 0.0643(2) 0.6756(2) 0.65273(13) 0.0283(7) Uani 1 1 d .
N13 N 0.0021(3) 0.8569(2) 0.69019(13) 0.0287(7) Uani 1 1 d .
N14 N 0.2794(3) 1.1841(2) 0.88761(13) 0.0265(7) Uani 1 1 d .
N15 N 0.5544(3) 0.9686(2) 0.91232(12) 0.0271(7) Uani 1 1 d .
N16 N 0.4469(3) 1.1103(3) 0.92310(13) 0.0290(7) Uani 1 1 d .
N17 N 0.5864(3) 0.6253(3) 0.81650(13) 0.0297(7) Uani 1 1 d .
N18 N 0.7005(3) 0.6779(2) 0.74774(13) 0.0275(7) Uani 1 1 d .
N19 N 0.7050(2) 0.8455(2) 0.80178(13) 0.0257(7) Uani 1 1 d .
N20 N 0.3823(3) 1.2569(3) 0.82017(14) 0.0319(8) Uani 1 1 d .
N21 N 0.1738(3) 0.5373(2) 0.64837(14) 0.0283(7) Uani 1 1 d .
N22 N 0.2846(3) 0.5964(2) 0.58023(14) 0.0278(7) Uani 1 1 d .
N23 N 0.6551(3) 1.0296(2) 0.84083(13) 0.0284(7) Uani 1 1 d .
N24 N 0.3376(3) 0.4545(2) 0.68048(13) 0.0272(7) Uani 1 1 d .
N25 N 0.4480(2) 0.5104(2) 0.61033(13) 0.0271(7) Uani 1 1 d .
N26 N 0.1798(3) 0.7379(3) 0.58652(14) 0.0295(7) Uani 1 1 d .
C1 C 0.6893(4) 0.9667(4) 0.5029(2) 0.0497(12) Uani 1 1 d .
H1A H 0.7203 0.8986 0.4846 0.075 Uiso 1 1 calc R
H1B H 0.7495 1.0212 0.5161 0.075 Uiso 1 1 calc R
H1C H 0.6380 0.9892 0.4757 0.075 Uiso 1 1 calc R
C2 C 0.5733(4) 1.0355(4) 0.5878(2) 0.0476(12) Uani 1 1 d .
H2A H 0.5745 1.1034 0.5792 0.057 Uiso 1 1 calc R
C3 C 0.5188(4) 1.0235(3) 0.6339(2) 0.0426(11) Uani 1 1 d .
H3A H 0.4866 1.0828 0.6575 0.051 Uiso 1 1 calc R
C4 C 0.6198(4) 0.8563(3) 0.56692(17) 0.0368(10) Uani 1 1 d .
H4A H 0.6544 0.7968 0.5448 0.044 Uiso 1 1 calc R
C5 C 0.5118(3) 0.9229(3) 0.64528(15) 0.0276(8) Uani 1 1 d .
C6 C 0.5681(3) 0.8451(3) 0.60833(14) 0.0235(8) Uani 1 1 d .
H6A H 0.5673 0.7759 0.6153 0.028 Uiso 1 1 calc RD
C7 C 0.3905(4) 0.7578(3) 0.72951(19) 0.0374(10) Uani 1 1 d .
H7A H 0.3900 0.6843 0.7297 0.045 Uiso 1 1 calc R
C8 C 0.3373(4) 0.9328(4) 0.7688(2) 0.0451(11) Uani 1 1 d .
H8A H 0.3009 0.9833 0.7959 0.054 Uiso 1 1 calc R
C9 C 0.3957(4) 0.9675(4) 0.7287(2) 0.0437(11) Uani 1 1 d .
H9A H 0.3977 1.0406 0.7277 0.052 Uiso 1 1 calc R
C10 C 0.4511(3) 0.8927(3) 0.69009(15) 0.0261(8) Uani 1 1 d .
C11 C 0.4456(3) 0.7876(3) 0.69224(15) 0.0242(8) Uani 1 1 d .
H11A H 0.4827 0.7361 0.6660 0.029 Uiso 1 1 calc RD
C12 C 0.2675(4) 0.7860(4) 0.81119(18) 0.0406(10) Uani 1 1 d .
H12A H 0.2737 0.7085 0.8047 0.061 Uiso 1 1 calc R
H12B H 0.1894 0.8024 0.8065 0.061 Uiso 1 1 calc R
H12C H 0.2975 0.8210 0.8496 0.061 Uiso 1 1 calc R
C13 C 0.2827(3) 0.6985(3) 0.57287(15) 0.0288(9) Uani 1 1 d .
C14 C 0.6108(4) 0.3567(3) 0.68522(18) 0.0366(10) Uani 1 1 d .
H14A H 0.6737 0.3769 0.7135 0.055 Uiso 1 1 calc R
H14B H 0.6382 0.3353 0.6475 0.055 Uiso 1 1 calc R
H14C H 0.5677 0.2969 0.6925 0.055 Uiso 1 1 calc R
C15 C -0.0290(3) 0.7437(3) 0.67050(18) 0.0324(9) Uani 1 1 d .
H15A H -0.0855 0.7335 0.6383 0.039 Uiso 1 1 calc R
H15B H -0.0635 0.7198 0.7011 0.039 Uiso 1 1 calc R
C16 C 0.2989(4) 1.3827(4) 0.8970(2) 0.0430(11) Uani 1 1 d .
H16A H 0.3673 1.3912 0.9218 0.064 Uiso 1 1 calc R
H16B H 0.2349 1.3923 0.9199 0.064 Uiso 1 1 calc R
H16C H 0.2998 1.4363 0.8748 0.064 Uiso 1 1 calc R
C17 C 0.7422(3) 0.9581(3) 0.81883(17) 0.0292(9) Uani 1 1 d .
H17A H 0.7705 0.9791 0.7859 0.035 Uiso 1 1 calc R
H17B H 0.8045 0.9671 0.8482 0.035 Uiso 1 1 calc R
C18 C 0.5505(3) 1.1484(3) 0.90534(16) 0.0298(9) Uani 1 1 d .
H18A H 0.5841 1.2120 0.9342 0.036 Uiso 1 1 calc R
C19 C 0.0190(4) 0.9277(3) 0.65290(16) 0.0337(9) Uani 1 1 d .
H19A H -0.0450 0.9215 0.6241 0.040 Uiso 1 1 calc R
C20 C 0.2909(3) 1.2708(3) 0.85732(15) 0.0275(8) Uani 1 1 d .
C21 C 0.4295(3) 0.4300(3) 0.64382(15) 0.0259(8) Uani 1 1 d .
C22 C 0.3513(3) 1.1756(3) 0.93658(15) 0.0310(9) Uani 1 1 d .
H22A H 0.3782 1.2484 0.9577 0.037 Uiso 1 1 calc R
H22B H 0.3067 1.1452 0.9618 0.037 Uiso 1 1 calc R
C23 C 0.4161(3) 0.3162(3) 0.60486(17) 0.0342(10) Uani 1 1 d .
H23A H 0.3489 0.3105 0.5794 0.051 Uiso 1 1 calc R
H23B H 0.4100 0.2641 0.6278 0.051 Uiso 1 1 calc R
H23C H 0.4807 0.3016 0.5826 0.051 Uiso 1 1 calc R
C24 C 0.1870(4) 1.0155(3) 0.64105(16) 0.0374(10) Uani 1 1 d .
C25 C 0.0215(3) 1.1006(3) 0.80242(17) 0.0329(9) Uani 1 1 d .
H25A H -0.0119 1.0685 0.8306 0.039 Uiso 1 1 calc R
H25B H -0.0280 1.1561 0.7948 0.039 Uiso 1 1 calc R
C26 C 0.5974(3) 0.8713(3) 0.92527(15) 0.0315(9) Uani 1 1 d .
H26A H 0.6702 0.8892 0.9470 0.038 Uiso 1 1 calc R
H26B H 0.5462 0.8453 0.9494 0.038 Uiso 1 1 calc R
C27 C 0.1040(4) 1.3382(4) 0.8179(2) 0.0469(12) Uani 1 1 d .
H27A H 0.0403 1.3160 0.7902 0.070 Uiso 1 1 calc R
H27B H 0.1438 1.3995 0.8102 0.070 Uiso 1 1 calc R
H27C H 0.0780 1.3584 0.8559 0.070 Uiso 1 1 calc R
C28 C 0.5011(3) 1.2659(3) 0.83734(19) 0.0338(9) Uani 1 1 d .
H28A H 0.5153 1.3254 0.8715 0.041 Uiso 1 1 calc R
H28B H 0.5420 1.2838 0.8070 0.041 Uiso 1 1 calc R
C29 C 0.6119(3) 1.1033(3) 0.81379(16) 0.0301(9) Uani 1 1 d .
C30 C 0.3450(4) 1.2354(3) 0.76378(16) 0.0317(9) Uani 1 1 d .
C31 C 0.0299(4) 1.0426(3) 0.69466(16) 0.0365(10) Uani 1 1 d .
H31A H -0.0326 1.0881 0.6877 0.044 Uiso 1 1 calc R
C32 C 0.5492(3) 0.5660(3) 0.62527(15) 0.0245(8) Uani 1 1 d .
C33 C 0.1853(3) 1.1195(3) 0.87082(15) 0.0279(9) Uani 1 1 d .
C34 C 0.6935(3) 0.6619(3) 0.80453(15) 0.0267(8) Uani 1 1 d .
H34A H 0.7539 0.6167 0.8144 0.032 Uiso 1 1 calc R
C35 C 0.7062(3) 0.5894(3) 0.69732(16) 0.0287(9) Uani 1 1 d .
H35A H 0.7447 0.6162 0.6688 0.034 Uiso 1 1 calc R
H35B H 0.7516 0.5333 0.7077 0.034 Uiso 1 1 calc R
C36 C 0.2191(3) 0.4433(3) 0.66264(17) 0.0272(8) Uani 1 1 d .
H36A H 0.2064 0.3817 0.6294 0.033 Uiso 1 1 calc R
H36B H 0.1781 0.4268 0.6934 0.033 Uiso 1 1 calc R
C37 C 0.1034(3) 0.6559(3) 0.59550(15) 0.0247(8) Uani 1 1 d .
H37A H 0.0401 0.6397 0.5659 0.030 Uiso 1 1 calc R
C38 C 0.5473(3) 0.5121(3) 0.79788(16) 0.0307(9) Uani 1 1 d .
H38A H 0.6119 0.4664 0.7972 0.037 Uiso 1 1 calc R
H38B H 0.4981 0.4959 0.8257 0.037 Uiso 1 1 calc R
C39 C 0.1445(3) 0.8386(3) 0.57601(16) 0.0303(9) Uani 1 1 d .
H39A H 0.0756 0.8248 0.5507 0.036 Uiso 1 1 calc R
H39B H 0.2021 0.8672 0.5561 0.036 Uiso 1 1 calc R
C40 C 0.5434(3) 0.6938(3) 0.86212(16) 0.0275(8) Uani 1 1 d .
C41 C 0.3719(3) 0.4810(3) 0.73730(17) 0.0290(9) Uani 1 1 d .
C42 C 0.1809(3) 1.2465(3) 0.81396(16) 0.0294(9) Uani 1 1 d .
C43 C 0.3763(3) 0.5247(3) 0.56327(16) 0.0278(8) Uani 1 1 d .
H43A H 0.3446 0.4539 0.5417 0.033 Uiso 1 1 calc R
H43B H 0.4214 0.5542 0.5379 0.033 Uiso 1 1 calc R
C44 C 0.1768(3) 0.5582(3) 0.59244(15) 0.0259(8) Uani 1 1 d .
H44A H 0.1468 0.4951 0.5621 0.031 Uiso 1 1 calc R
C45 C 0.4532(3) 1.0064(3) 0.92950(15) 0.0278(9) Uani 1 1 d .
C46 C 0.0995(3) 0.6009(3) 0.68098(16) 0.0259(8) Uani 1 1 d .
C47 C 0.7069(3) 0.7790(3) 0.84165(15) 0.0273(8) Uani 1 1 d .
H47A H 0.7778 0.7909 0.8662 0.033 Uiso 1 1 calc R
C48 C 0.6268(3) 1.0500(3) 0.89951(15) 0.0284(9) Uani 1 1 d .
H48A H 0.6944 1.0671 0.9265 0.034 Uiso 1 1 calc R
C49 C 0.5372(3) 0.4519(3) 0.68838(16) 0.0266(8) Uani 1 1 d .
C50 C 0.0036(3) 0.9099(3) 0.74546(16) 0.0269(8) Uani 1 1 d .
C51 C 0.7109(3) 0.7850(3) 0.74695(15) 0.0239(8) Uani 1 1 d .
C52 C 0.1701(4) 1.1987(3) 0.70320(17) 0.0384(10) Uani 1 1 d .
H52A H 0.1039 1.2425 0.7052 0.046 Uiso 1 1 calc R
H52B H 0.2178 1.2185 0.6757 0.046 Uiso 1 1 calc R
O1W O 0.5780(10) 1.4299(9) 0.9684(5) 0.100(3) Uiso 0.50 1 d P
O1W' O 0.4879(9) 1.4056(9) 1.0141(5) 0.098(3) Uiso 0.50 1 d P
O2W O 0.7138(8) 0.5577(9) 0.9215(4) 0.184(4) Uani 1 1 d .
O3W O 0.0050(7) 0.6120(6) 0.8341(2) 0.140(3) Uani 1 1 d .
O4W O 0.0938(7) 1.5734(7) 0.9332(3) 0.141(3) Uani 1 1 d .
O5W O -0.0742(5) 1.0690(6) 0.9320(2) 0.117(2) Uani 1 1 d .
O6W O 0.9421(5) 0.3398(5) 0.6791(3) 0.120(2) Uani 1 1 d .
O7W O 0.2068(4) 0.3740(6) 0.4509(2) 0.112(2) Uani 1 1 d .
H7WA H 0.1708 0.4294 0.4486 0.134 Uiso 1 1 d R
H7WB H 0.1753 0.3433 0.4735 0.134 Uiso 1 1 d R
O8W O 0.1763(4) 0.8730(4) 0.96484(18) 0.0894(15) Uani 1 1 d .
O9W O -0.0031(4) 0.8207(4) 0.8888(2) 0.0892(13) Uani 1 1 d .
O10W O -0.1607(3) 1.1441(4) 0.61276(17) 0.0707(12) Uani 1 1 d .
O11W O 0.2915(4) 0.7382(3) 0.44375(16) 0.0700(11) Uani 1 1 d .
O12W O 0.0173(4) 0.0776(3) 0.55001(19) 0.0710(11) Uani 1 1 d .
O13W O 0.2828(7) 0.6791(7) 0.9500(5) 0.208(3) Uani 1 1 d .
O14W O 0.8554(5) 0.4405(6) 0.7806(3) 0.144(3) Uani 1 1 d .
O15W O -0.2209(3) 1.0197(3) 0.68656(16) 0.0649(11) Uani 1 1 d .
O16W O -0.1360(8) 1.8918(7) 0.9822(4) 0.162(3) Uiso 1 1 d .
O1 O 0.0710(2) 0.5926(2) 0.72686(13) 0.0400(7) Uani 1 1 d .
O2 O 0.4630(2) 0.6740(2) 0.88612(12) 0.0383(7) Uani 1 1 d .
O3 O 0.3109(2) 0.4972(2) 0.77650(12) 0.0363(7) Uani 1 1 d .
O4 O 0.1553(2) 1.0469(2) 0.89098(12) 0.0359(7) Uani 1 1 d .
O5 O -0.0154(2) 0.8704(2) 0.78535(12) 0.0359(7) Uani 1 1 d .
O6 O 0.3826(2) 0.9583(2) 0.94921(11) 0.0347(7) Uani 1 1 d .
O7 O 0.2720(3) 1.0356(2) 0.61999(12) 0.0431(8) Uani 1 1 d .
O8 O 0.4052(3) 1.2268(2) 0.72386(12) 0.0420(8) Uani 1 1 d .
O9 O 0.6310(3) 1.1110(2) 0.76592(13) 0.0413(7) Uani 1 1 d .
O10 O 0.5888(2) 0.6271(2) 0.59882(11) 0.0277(6) Uani 1 1 d .
O11 O 0.3577(2) 0.7460(2) 0.55593(11) 0.0328(6) Uani 1 1 d .
O12 O 0.7250(2) 0.8187(2) 0.70477(11) 0.0298(6) Uani 1 1 d .

loop_
_atom_site_aniso_label
_atom_site_aniso_U_11
_atom_site_aniso_U_22
_atom_site_aniso_U_33
_atom_site_aniso_U_23
_atom_site_aniso_U_13
_atom_site_aniso_U_12
Cl1 0.0754(11) 0.0867(12) 0.1293(16) 0.0197(11) 0.0035(11) -0.0124(9)
Cl2 0.0970(14) 0.0918(14) 0.186(3) -0.0060(16) -0.0241(16) 0.0015(12)
N1 0.051(2) 0.054(2) 0.048(2) 0.0176(18) 0.0027(18) -0.0013(18)
N2 0.0360(18) 0.046(2) 0.0346(18) 0.0123(15) 0.0013(14) -0.0001(15)
N3 0.0252(14) 0.0205(14) 0.0305(15) 0.0060(12) 0.0013(12) -0.0040(12)
N4 0.0276(15) 0.0342(17) 0.0248(15) 0.0075(13) 0.0001(12) 0.0038(13)
N5 0.059(2) 0.0245(16) 0.0253(16) 0.0055(13) -0.0049(15) -0.0008(15)
N6 0.0490(19) 0.0256(16) 0.0276(16) 0.0056(13) -0.0035(14) 0.0043(14)
N7 0.0351(16) 0.0292(16) 0.0345(17) 0.0111(13) 0.0077(13) 0.0073(13)
N8 0.050(2) 0.0268(16) 0.0217(15) 0.0009(12) 0.0006(14) -0.0007(14)
N9 0.0274(15) 0.0291(16) 0.0268(15) 0.0086(12) 0.0033(12) 0.0022(13)
N10 0.0350(16) 0.0279(15) 0.0228(14) 0.0069(12) 0.0064(12) 0.0078(13)
N11 0.0437(18) 0.0228(15) 0.0229(14) 0.0084(12) 0.0026(13) 0.0014(13)
N12 0.0231(14) 0.0259(16) 0.0348(16) 0.0054(13) 0.0013(13) 0.0033(12)
N13 0.0258(15) 0.0277(16) 0.0325(16) 0.0067(13) 0.0030(13) 0.0035(12)
N14 0.0281(15) 0.0279(15) 0.0244(14) 0.0086(12) -0.0013(12) 0.0057(12)
N15 0.0295(15) 0.0295(16) 0.0220(14) 0.0050(12) 0.0016(12) 0.0090(13)
N16 0.0275(15) 0.0313(16) 0.0294(15) 0.0091(13) 0.0024(12) 0.0073(13)
N17 0.0349(16) 0.0283(16) 0.0259(15) 0.0058(12) 0.0049(13) 0.0029(13)
N18 0.0292(15) 0.0237(15) 0.0283(15) 0.0036(12) 0.0034(13) 0.0014(12)
N19 0.0259(14) 0.0242(15) 0.0259(15) 0.0041(12) 0.0022(12) 0.0012(12)
N20 0.0369(17) 0.0278(16) 0.0326(16) 0.0090(13) 0.0051(14) 0.0061(13)
N21 0.0267(15) 0.0257(15) 0.0339(16) 0.0085(13) 0.0087(13) 0.0008(12)
N22 0.0241(14) 0.0259(15) 0.0371(16) 0.0148(13) 0.0044(12) -0.0006(12)
N23 0.0290(15) 0.0262(16) 0.0288(16) 0.0036(12) 0.0052(13) 0.0053(13)
N24 0.0276(15) 0.0269(15) 0.0303(15) 0.0129(12) 0.0047(12) 0.0006(12)
N25 0.0234(14) 0.0276(15) 0.0335(16) 0.0131(12) 0.0041(12) 0.0006(12)
N26 0.0222(14) 0.0322(16) 0.0354(16) 0.0112(13) -0.0007(13) 0.0013(13)
C1 0.056(3) 0.054(3) 0.046(2) 0.023(2) 0.014(2) -0.002(2)
C2 0.068(3) 0.028(2) 0.053(3) 0.0180(19) 0.017(2) 0.003(2)
C3 0.048(2) 0.0251(19) 0.062(3) 0.0202(18) 0.017(2) 0.0057(18)
C4 0.045(2) 0.034(2) 0.031(2) 0.0042(16) 0.0130(17) -0.0015(18)
C5 0.0301(18) 0.0255(18) 0.0266(18) 0.0052(14) 0.0020(15) 0.0009(15)
C6 0.0265(17) 0.0155(16) 0.0276(17) 0.0048(13) -0.0027(14) -0.0006(13)
C7 0.046(2) 0.0232(19) 0.047(2) 0.0109(16) 0.0216(18) 0.0039(17)
C8 0.066(3) 0.031(2) 0.041(2) 0.0067(17) 0.025(2) 0.015(2)
C9 0.061(3) 0.028(2) 0.046(2) 0.0121(17) 0.019(2) 0.0109(19)
C10 0.0251(17) 0.0232(18) 0.0280(18) 0.0040(14) -0.0018(14) -0.0023(14)
C11 0.0326(18) 0.0119(15) 0.0289(17) 0.0030(13) 0.0140(15) 0.0062(14)
C12 0.042(2) 0.048(2) 0.036(2) 0.0182(18) 0.0118(18) 0.0052(19)
C13 0.0307(19) 0.0267(19) 0.0260(18) 0.0041(14) -0.0085(15) -0.0016(15)
C14 0.042(2) 0.030(2) 0.038(2) 0.0068(17) -0.0003(17) 0.0065(17)
C15 0.0168(16) 0.030(2) 0.044(2) -0.0019(17) 0.0047(15) 0.0009(14)
C16 0.041(2) 0.038(2) 0.043(2) -0.0020(19) -0.0033(19) 0.0104(18)
C17 0.0225(17) 0.0285(19) 0.0347(19) 0.0038(15) 0.0025(15) 0.0051(14)
C18 0.0314(18) 0.0272(19) 0.0270(18) -0.0007(15) 0.0013(15) 0.0041(15)
C19 0.043(2) 0.033(2) 0.0255(18) 0.0077(15) -0.0070(16) 0.0105(17)
C20 0.0324(18) 0.0262(18) 0.0243(17) 0.0054(14) 0.0050(15) 0.0096(15)
C21 0.0302(18) 0.0202(17) 0.0287(18) 0.0088(14) 0.0023(15) 0.0023(14)
C22 0.0310(18) 0.042(2) 0.0195(17) 0.0056(15) 0.0019(14) 0.0117(16)
C23 0.036(2) 0.030(2) 0.033(2) 0.0009(16) -0.0007(17) 0.0004(16)
C24 0.063(3) 0.031(2) 0.0187(17) 0.0089(15) -0.0065(18) 0.0003(19)
C25 0.0281(18) 0.040(2) 0.0270(19) 0.0016(16) -0.0009(15) 0.0067(16)
C26 0.040(2) 0.032(2) 0.0221(17) 0.0063(15) 0.0029(15) 0.0131(16)
C27 0.053(3) 0.037(2) 0.046(2) 0.0031(19) -0.010(2) 0.015(2)
C28 0.0312(19) 0.0263(19) 0.046(2) 0.0113(16) 0.0075(17) 0.0041(16)
C29 0.0355(19) 0.0238(18) 0.0307(19) 0.0059(15) 0.0055(16) -0.0004(15)
C30 0.052(2) 0.0146(16) 0.0322(19) 0.0094(14) 0.0121(17) 0.0067(16)
C31 0.054(2) 0.030(2) 0.0233(18) 0.0050(15) -0.0048(17) 0.0058(18)
C32 0.0241(17) 0.0189(17) 0.0296(18) 0.0018(14) 0.0091(14) 0.0037(14)
C33 0.0325(19) 0.0264(19) 0.0238(17) 0.0021(14) 0.0082(15) 0.0105(15)
C34 0.0279(18) 0.0234(18) 0.0288(18) 0.0054(14) 0.0039(15) 0.0077(14)
C35 0.0296(18) 0.0292(19) 0.0252(18) 0.0025(15) 0.0020(15) 0.0014(15)
C36 0.0294(18) 0.0172(16) 0.0381(19) 0.0122(14) 0.0064(15) -0.0006(14)
C37 0.0226(16) 0.0213(17) 0.0286(18) 0.0034(14) 0.0008(14) 0.0005(13)
C38 0.038(2) 0.0257(18) 0.0322(19) 0.0142(15) 0.0046(16) 0.0010(16)
C39 0.040(2) 0.0247(18) 0.0268(18) 0.0076(14) -0.0015(15) 0.0056(16)
C40 0.0313(18) 0.0270(18) 0.0268(17) 0.0119(14) -0.0004(15) 0.0041(15)
C41 0.0345(19) 0.0182(17) 0.037(2) 0.0115(14) 0.0046(16) -0.0007(15)
C42 0.0342(19) 0.0257(18) 0.0272(18) 0.0045(15) -0.0010(15) 0.0070(15)
C43 0.0260(17) 0.0319(19) 0.0284(18) 0.0119(15) 0.0053(14) 0.0018(15)
C44 0.0252(17) 0.0245(18) 0.0281(18) 0.0073(14) 0.0011(14) -0.0028(14)
C45 0.0296(18) 0.033(2) 0.0192(17) 0.0039(14) -0.0009(14) 0.0070(16)
C46 0.0210(16) 0.0216(17) 0.0332(19) 0.0023(14) 0.0044(14) -0.0016(14)
C47 0.0259(17) 0.0309(19) 0.0239(17) 0.0048(14) -0.0018(14) 0.0070(15)
C48 0.0288(18) 0.0297(19) 0.0216(17) -0.0017(14) -0.0045(14) 0.0010(15)
C49 0.0258(17) 0.0221(17) 0.0320(19) 0.0067(14) 0.0032(15) -0.0005(14)
C50 0.0201(16) 0.0310(19) 0.0296(18) 0.0075(15) 0.0004(14) 0.0030(14)
C51 0.0208(16) 0.0286(18) 0.0219(16) 0.0061(14) -0.0008(13) -0.0028(14)
C52 0.065(3) 0.0265(19) 0.0248(18) 0.0106(15) -0.0061(18) -0.0039(19)
O2W 0.168(7) 0.257(9) 0.149(6) 0.095(6) -0.006(5) 0.052(7)
O3W 0.206(7) 0.153(6) 0.064(3) 0.023(3) 0.044(4) -0.018(5)
O4W 0.148(6) 0.143(6) 0.126(5) 0.016(4) 0.021(5) 0.024(5)
O5W 0.087(3) 0.176(6) 0.071(3) 0.002(3) -0.003(3) -0.003(4)
O6W 0.085(3) 0.111(4) 0.157(5) 0.036(4) -0.047(3) -0.009(3)
O7W 0.053(2) 0.178(5) 0.076(3) -0.023(3) 0.020(2) -0.027(3)
O8W 0.095(3) 0.112(3) 0.055(2) 0.011(2) 0.020(2) -0.046(3)
O9W 0.074(3) 0.137(4) 0.083(3) 0.070(2) 0.027(2) 0.038(3)
O10W 0.065(2) 0.088(3) 0.060(2) 0.023(2) -0.0031(19) -0.006(2)
O11W 0.078(3) 0.082(3) 0.055(2) 0.0292(19) -0.0002(19) -0.012(2)
O12W 0.072(2) 0.071(2) 0.074(2) 0.0317(19) -0.010(2) -0.010(2)
O13W 0.195(6) 0.173(6) 0.320(8) 0.130(6) 0.193(6) 0.071(5)
O14W 0.113(4) 0.145(5) 0.148(6) -0.006(4) -0.045(4) 0.068(4)
O15W 0.064(2) 0.080(3) 0.056(2) 0.0250(18) 0.0108(17) 0.004(2)
O1 0.0363(15) 0.0444(16) 0.0425(16) 0.0123(13) 0.0186(12) 0.0037(13)
O2 0.0415(15) 0.0448(16) 0.0301(14) 0.0091(12) 0.0142(12) 0.0041(13)
O3 0.0399(15) 0.0362(15) 0.0349(14) 0.0109(12) 0.0114(12) 0.0025(12)
O4 0.0390(15) 0.0376(15) 0.0351(14) 0.0151(12) 0.0066(12) 0.0043(12)
O5 0.0321(14) 0.0363(15) 0.0401(15) 0.0098(12) 0.0075(12) 0.0007(12)
O6 0.0373(14) 0.0397(15) 0.0299(13) 0.0116(11) 0.0096(12) 0.0045(12)
O7 0.0623(19) 0.0350(15) 0.0326(15) 0.0108(12) 0.0039(14) -0.0081(14)
O8 0.0661(19) 0.0268(14) 0.0377(15) 0.0127(11) 0.0177(14) 0.0024(13)
O9 0.0517(17) 0.0379(15) 0.0415(16) 0.0184(12) 0.0191(13) 0.0108(13)
O10 0.0283(12) 0.0253(13) 0.0326(13) 0.0108(10) 0.0119(10) 0.0015(10)
O11 0.0293(13) 0.0364(14) 0.0367(14) 0.0181(11) 0.0006(11) -0.0066(11)
O12 0.0286(13) 0.0313(13) 0.0306(13) 0.0098(11) 0.0045(10) -0.0029(11)

loop_
_atom_type_symbol
_atom_type_description
_atom_type_scat_dispersion_real
_atom_type_scat_dispersion_imag
_atom_type_scat_source
C C 0.0033 0.0016 'International Tables Vol C Tables 4.2.6.8 and 6.1.1.4'
H H 0.0000 0.0000 'International Tables Vol C Tables 4.2.6.8 and 6.1.1.4'
N N 0.0061 0.0033 'International Tables Vol C Tables 4.2.6.8 and 6.1.1.4'
O O 0.0106 0.0060 'International Tables Vol C Tables 4.2.6.8 and 6.1.1.4'
Cl Cl 0.1484 0.1585 'International Tables Vol C Tables 4.2.6.8 and 6.1.1.4'

loop_
_geom_angle_atom_site_label_1
_geom_angle_atom_site_label_2
_geom_angle_atom_site_label_3
_geom_angle
C4 N1 C2 116.0(4)
C4 N1 C1 121.1(4)
C2 N1 C1 122.9(4)
C8 N2 C7 115.9(4)
C8 N2 C12 122.0(4)
C7 N2 C12 122.2(4)
C32 N3 C35 121.4(3)
C32 N3 C49 112.9(3)
C35 N3 C49 125.4(3)
C33 N4 C25 119.7(3)
C33 N4 C42 113.6(3)
C25 N4 C42 126.0(3)
C24 N5 C31 113.7(3)
C24 N5 C52 121.7(4)
C31 N5 C52 122.8(4)
C50 N6 C25 123.3(3)
C50 N6 C31 111.9(3)
C25 N6 C31 122.4(3)
C29 N7 C18 111.9(3)
C29 N7 C28 122.0(3)
C18 N7 C28 123.1(3)
C30 N8 C52 120.0(3)
C30 N8 C42 114.3(3)
C52 N8 C42 125.3(4)
C41 N9 C49 114.0(3)
C41 N9 C38 120.0(3)
C49 N9 C38 125.7(3)
C40 N10 C26 121.9(3)
C40 N10 C47 113.3(3)
C26 N10 C47 123.7(3)
C24 N11 C19 112.8(3)
C24 N11 C39 119.6(3)
C19 N11 C39 123.3(3)
C46 N12 C15 121.9(3)
C46 N12 C37 112.5(3)
C15 N12 C37 122.9(3)
C50 N13 C15 122.3(3)
C50 N13 C19 113.1(3)
C15 N13 C19 124.1(3)
C33 N14 C22 120.9(3)
C33 N14 C20 114.3(3)
C22 N14 C20 124.3(3)
C45 N15 C48 113.1(3)
C45 N15 C26 121.5(3)
C48 N15 C26 122.1(3)
C45 N16 C22 123.7(3)
C45 N16 C18 112.0(3)
C22 N16 C18 124.2(3)
C40 N17 C34 113.0(3)
C40 N17 C38 120.8(3)
C34 N17 C38 122.3(3)
C51 N18 C34 113.2(3)
C51 N18 C35 123.4(3)
C34 N18 C35 123.2(3)
C51 N19 C47 111.5(3)
C51 N19 C17 121.6(3)
C47 N19 C17 121.6(3)
C30 N20 C28 120.8(3)
C30 N20 C20 112.2(3)
C28 N20 C20 126.9(3)
C46 N21 C36 122.7(3)
C46 N21 C44 112.1(3)
C36 N21 C44 123.3(3)
C13 N22 C44 112.3(3)
C13 N22 C43 122.9(3)
C44 N22 C43 123.0(3)
C29 N23 C48 112.4(3)
C29 N23 C17 123.2(3)
C48 N23 C17 122.5(3)
C41 N24 C36 119.8(3)
C41 N24 C21 113.2(3)
C36 N24 C21 126.6(3)
C32 N25 C43 121.3(3)
C32 N25 C21 112.6(3)
C43 N25 C21 125.8(3)
C13 N26 C37 112.2(3)
C13 N26 C39 122.0(3)
C37 N26 C39 123.4(3)
N1 C1 H1A 109.5
N1 C1 H1B 109.5
H1A C1 H1B 109.5
N1 C1 H1C 109.5
H1A C1 H1C 109.5
H1B C1 H1C 109.5
C3 C2 N1 123.0(4)
C3 C2 H2A 118.5
N1 C2 H2A 118.5
C2 C3 C5 119.0(4)
C2 C3 H3A 120.5
C5 C3 H3A 120.5
C6 C4 N1 120.8(4)
C6 C4 H4A 119.6
N1 C4 H4A 119.6
C3 C5 C6 113.5(4)
C3 C5 C10 126.9(4)
C6 C5 C10 119.6(3)
C4 C6 C5 127.7(4)
C4 C6 H6A 116.2
C5 C6 H6A 116.1
C11 C7 N2 124.6(4)
C11 C7 H7A 117.7
N2 C7 H7A 117.7
N2 C8 C9 120.8(4)
N2 C8 H8A 119.6
C9 C8 H8A 119.6
C10 C9 C8 118.9(4)
C10 C9 H9A 120.6
C8 C9 H9A 120.6
C11 C10 C9 119.1(4)
C11 C10 C5 119.0(3)
C9 C10 C5 121.9(4)
C7 C11 C10 120.7(3)
C7 C11 H11A 119.6
C10 C11 H11A 119.6
N2 C12 H12A 109.5
N2 C12 H12B 109.5
H12A C12 H12B 109.5
N2 C12 H12C 109.5
H12A C12 H12C 109.5
H12B C12 H12C 109.5
O11 C13 N22 126.3(4)
O11 C13 N26 125.9(4)
N22 C13 N26 107.8(3)
C49 C14 H14A 109.5
C49 C14 H14B 109.5
H14A C14 H14B 109.5
C49 C14 H14C 109.5
H14A C14 H14C 109.5
H14B C14 H14C 109.5
N13 C15 N12 114.0(3)
N13 C15 H15A 108.7
N12 C15 H15A 108.7
N13 C15 H15B 108.8
N12 C15 H15B 108.8
H15A C15 H15B 107.6
C20 C16 H16A 109.5
C20 C16 H16B 109.5
H16A C16 H16B 109.5
C20 C16 H16C 109.5
H16A C16 H16C 109.5
H16B C16 H16C 109.5
N19 C17 N23 113.4(3)
N19 C17 H17A 108.9
N23 C17 H17A 108.9
N19 C17 H17B 108.9
N23 C17 H17B 108.9
H17A C17 H17B 107.7
N7 C18 N16 115.5(3)
N7 C18 C48 103.7(3)
N16 C18 C48 103.6(3)
N7 C18 H18A 111.1
N16 C18 H18A 111.1
C48 C18 H18A 111.1
N11 C19 N13 115.5(3)
N11 C19 C31 102.7(3)
N13 C19 C31 103.3(3)
N11 C19 H19A 111.5
N13 C19 H19A 111.5
C31 C19 H19A 111.5
N20 C20 N14 113.6(3)
N20 C20 C16 110.4(3)
N14 C20 C16 113.0(3)
N20 C20 C42 103.7(3)
N14 C20 C42 101.2(3)
C16 C20 C42 114.4(3)
N24 C21 N25 113.4(3)
N24 C21 C23 112.0(3)
N25 C21 C23 110.7(3)
N24 C21 C49 102.8(3)
N25 C21 C49 102.3(3)
C23 C21 C49 115.3(3)
N16 C22 N14 114.7(3)
N16 C22 H22A 108.6
N14 C22 H22A 108.6
N16 C22 H22B 108.6
N14 C22 H22B 108.6
H22A C22 H22B 107.6
C21 C23 H23A 109.5
C21 C23 H23B 109.5
H23A C23 H23B 109.5
C21 C23 H23C 109.5
H23A C23 H23C 109.5
H23B C23 H23C 109.5
O7 C24 N11 126.7(4)
O7 C24 N5 126.5(4)
N11 C24 N5 106.8(4)
N6 C25 N4 112.7(3)
N6 C25 H25A 109.1
N4 C25 H25A 109.1
N6 C25 H25B 109.1
N4 C25 H25B 109.1
H25A C25 H25B 107.8
N10 C26 N15 113.4(3)
N10 C26 H26A 108.9
N15 C26 H26A 108.9
N10 C26 H26B 108.9
N15 C26 H26B 108.9
H26A C26 H26B 107.7
C42 C27 H27A 109.5
C42 C27 H27B 109.5
H27A C27 H27B 109.5
C42 C27 H27C 109.5
H27A C27 H27C 109.5
H27B C27 H27C 109.5
N20 C28 N7 113.2(3)
N20 C28 H28A 108.9
N7 C28 H28A 108.9
N20 C28 H28B 108.9
N7 C28 H28B 108.9
H28A C28 H28B 107.8
O9 C29 N23 126.1(4)
O9 C29 N7 125.3(4)
N23 C29 N7 108.6(3)
O8 C30 N8 126.0(4)
O8 C30 N20 125.2(4)
N8 C30 N20 108.8(3)
N5 C31 N6 114.5(3)
N5 C31 C19 103.1(3)
N6 C31 C19 102.4(3)
N5 C31 H31A 112.0
N6 C31 H31A 112.0
C19 C31 H31A 112.0
O10 C32 N3 126.1(3)
O10 C32 N25 124.2(3)
N3 C32 N25 109.6(3)
O4 C33 N14 126.3(4)
O4 C33 N4 125.8(3)
N14 C33 N4 107.9(3)
N17 C34 N18 115.4(3)
N17 C34 C47 103.7(3)
N18 C34 C47 101.8(3)
N17 C34 H34A 111.7
N18 C34 H34A 111.7
C47 C34 H34A 111.7
N3 C35 N18 114.4(3)
N3 C35 H35A 108.7
N18 C35 H35A 108.7
N3 C35 H35B 108.7
N18 C35 H35B 108.7
H35A C35 H35B 107.6
N21 C36 N24 114.3(3)
N21 C36 H36A 108.7
N24 C36 H36A 108.7
N21 C36 H36B 108.7
N24 C36 H36B 108.7
H36A C36 H36B 107.6
N26 C37 N12 115.2(3)
N26 C37 C44 103.4(3)
N12 C37 C44 103.0(3)
N26 C37 H37A 111.5
N12 C37 H37A 111.5
C44 C37 H37A 111.5
N9 C38 N17 113.3(3)
N9 C38 H38A 108.9
N17 C38 H38A 108.9
N9 C38 H38B 108.9
N17 C38 H38B 108.9
H38A C38 H38B 107.7
N26 C39 N11 113.9(3)
N26 C39 H39A 108.8
N11 C39 H39A 108.8
N26 C39 H39B 108.8
N11 C39 H39B 108.8
H39A C39 H39B 107.7
O2 C40 N10 127.4(3)
O2 C40 N17 125.9(3)
N10 C40 N17 106.7(3)
O3 C41 N24 125.9(4)
O3 C41 N9 126.3(4)
N24 C41 N9 107.8(3)
N4 C42 N8 112.5(3)
N4 C42 C27 113.8(4)
N8 C42 C27 110.6(4)
N4 C42 C20 102.9(3)
N8 C42 C20 100.6(3)
C27 C42 C20 115.5(3)
N25 C43 N22 113.7(3)
N25 C43 H43A 108.8
N22 C43 H43A 108.8
N25 C43 H43B 108.8
N22 C43 H43B 108.8
H43A C43 H43B 107.7
N22 C44 N21 114.5(3)
N22 C44 C37 103.6(3)
N21 C44 C37 103.9(3)
N22 C44 H44A 111.4
N21 C44 H44A 111.4
C37 C44 H44A 111.4
O6 C45 N15 126.1(4)
O6 C45 N16 125.8(3)
N15 C45 N16 108.0(3)
O1 C46 N12 126.0(3)
O1 C46 N21 126.2(4)
N12 C46 N21 107.8(3)
N19 C47 N10 115.2(3)
N19 C47 C34 105.0(3)
N10 C47 C34 102.2(3)
N19 C47 H47A 111.3
N10 C47 H47A 111.3
C34 C47 H47A 111.3
N15 C48 N23 115.3(3)
N15 C48 C18 102.9(3)
N23 C48 C18 102.8(3)
N15 C48 H48A 111.7
N23 C48 H48A 111.7
C18 C48 H48A 111.7
N9 C49 N3 113.9(3)
N9 C49 C14 113.1(3)
N3 C49 C14 110.3(3)
N9 C49 C21 101.9(3)
N3 C49 C21 102.0(3)
C14 C49 C21 114.9(3)
O5 C50 N13 126.5(3)
O5 C50 N6 124.9(3)
N13 C50 N6 108.6(3)
O12 C51 N19 126.9(3)
O12 C51 N18 125.5(3)
N19 C51 N18 107.6(3)
N5 C52 N8 112.0(3)
N5 C52 H52A 109.2
N8 C52 H52A 109.2
N5 C52 H52B 109.2
N8 C52 H52B 109.2
H52A C52 H52B 107.9
H7WA O7W H7WB 108.5

loop_
_geom_bond_atom_site_label_1
_geom_bond_atom_site_label_2
_geom_bond_distance
Cl2 H7WB 1.6925
N1 C4 1.351(6)
N1 C2 1.378(6)
N1 C1 1.525(6)
N2 C8 1.371(6)
N2 C7 1.380(5)
N2 C12 1.487(6)
N3 C32 1.352(5)
N3 C35 1.448(5)
N3 C49 1.488(5)
N4 C33 1.382(5)
N4 C25 1.451(5)
N4 C42 1.452(5)
N5 C24 1.376(5)
N5 C31 1.425(6)
N5 C52 1.461(5)
N6 C50 1.380(5)
N6 C25 1.446(5)
N6 C31 1.460(5)
N7 C29 1.370(5)
N7 C18 1.440(5)
N7 C28 1.448(5)
N8 C30 1.356(6)
N8 C52 1.463(5)
N8 C42 1.463(5)
N9 C41 1.377(5)
N9 C49 1.444(5)
N9 C38 1.447(5)
N10 C40 1.366(5)
N10 C26 1.437(5)
N10 C47 1.455(5)
N11 C24 1.375(5)
N11 C19 1.442(6)
N11 C39 1.447(5)
N12 C46 1.364(5)
N12 C15 1.457(5)
N12 C37 1.461(5)
N13 C50 1.345(5)
N13 C15 1.440(5)
N13 C19 1.447(5)
N14 C33 1.358(5)
N14 C22 1.448(5)
N14 C20 1.480(5)
N15 C45 1.370(5)
N15 C48 1.442(5)
N15 C26 1.454(5)
N16 C45 1.377(5)
N16 C22 1.443(5)
N16 C18 1.452(5)
N17 C40 1.373(5)
N17 C34 1.427(5)
N17 C38 1.461(5)
N18 C51 1.376(5)
N18 C34 1.449(5)
N18 C35 1.457(5)
N19 C51 1.373(5)
N19 C47 1.434(5)
N19 C17 1.447(5)
N20 C30 1.369(5)
N20 C28 1.449(5)
N20 C20 1.451(5)
N21 C46 1.377(5)
N21 C36 1.440(5)
N21 C44 1.448(5)
N22 C13 1.361(5)
N22 C44 1.444(5)
N22 C43 1.465(5)
N23 C29 1.366(5)
N23 C48 1.448(5)
N23 C17 1.448(5)
N24 C41 1.369(5)
N24 C36 1.449(5)
N24 C21 1.453(5)
N25 C32 1.370(5)
N25 C43 1.432(5)
N25 C21 1.478(5)
N26 C13 1.374(5)
N26 C37 1.439(5)
N26 C39 1.441(5)
C1 H1A 0.9700
C1 H1B 0.9700
C1 H1C 0.9700
C2 C3 1.371(7)
C2 H2A 0.9400
C3 C5 1.381(6)
C3 H3A 0.9400
C4 C6 1.249(6)
C4 H4A 0.9400
C5 C6 1.388(5)
C5 C10 1.468(5)
C6 H6A 0.9400
C7 C11 1.278(6)
C7 H7A 0.9400
C8 C9 1.386(7)
C8 H8A 0.9400
C9 C10 1.382(6)
C9 H9A 0.9400
C10 C11 1.358(5)
C11 H11A 0.9400
C12 H12A 0.9700
C12 H12B 0.9700
C12 H12C 0.9700
C13 O11 1.220(5)
C14 C49 1.510(6)
C14 H14A 0.9700
C14 H14B 0.9700
C14 H14C 0.9700
C15 H15A 0.9800
C15 H15B 0.9800
C16 C20 1.513(5)
C16 H16A 0.9700
C16 H16B 0.9700
C16 H16C 0.9700
C17 H17A 0.9800
C17 H17B 0.9800
C18 C48 1.558(5)
C18 H18A 0.9900
C19 C31 1.563(5)
C19 H19A 0.9900
C20 C42 1.604(5)
C21 C23 1.527(5)
C21 C49 1.599(5)
C22 H22A 0.9800
C22 H22B 0.9800
C23 H23A 0.9700
C23 H23B 0.9700
C23 H23C 0.9700
C24 O7 1.218(6)
C25 H25A 0.9800
C25 H25B 0.9800
C26 H26A 0.9800
C26 H26B 0.9800
C27 C42 1.498(6)
C27 H27A 0.9700
C27 H27B 0.9700
C27 H27C 0.9700
C28 H28A 0.9800
C28 H28B 0.9800
C29 O9 1.225(5)
C30 O8 1.231(5)
C31 H31A 0.9900
C32 O10 1.229(5)
C33 O4 1.208(5)
C34 C47 1.545(5)
C34 H34A 0.9900
C35 H35A 0.9800
C35 H35B 0.9800
C36 H36A 0.9800
C36 H36B 0.9800
C37 C44 1.536(5)
C37 H37A 0.9900
C38 H38A 0.9800
C38 H38B 0.9800
C39 H39A 0.9800
C39 H39B 0.9800
C40 O2 1.210(5)
C41 O3 1.219(5)
C43 H43A 0.9800
C43 H43B 0.9800
C44 H44A 0.9900
C45 O6 1.222(5)
C46 O1 1.214(5)
C47 H47A 0.9900
C48 H48A 0.9900
C50 O5 1.227(5)
C51 O12 1.224(5)
C52 H52A 0.9800
C52 H52B 0.9800
O1W O1W' 1.674(17)
O7W H7WA 0.8499
O7W H7WB 0.8502
